data_7033832
loop_
_publ_author_name
'Maynard, B. A.'
'Brooks, J. C.'
'Hardy, E. E.'
'Easley, C. J.'
'Gorden, A. E. V.'

_publ_section_title
;
 Synthesis, structural characterization, electronic spectroscopy, and
 microfluidic detection of Cu(+2) and UO2(+2) [di-tert-butyl-salphenazine]
 complexes.
;
_journal_issue 10
_journal_name_full 'Dalton transactions (Cambridge, England : 2003)'
_journal_page_first 4428
_journal_page_last 4430
_journal_paper_doi 10.1039/c5dt00106d
_journal_volume 44
_journal_year 2015
_chemical_formula_moiety 'C42 H48 Cu N4 O2'
_chemical_formula_sum 'C42 H48 Cu N4 O2'
_chemical_formula_weight 704.39
_chemical_name_common Cu[Di-tert-butylsal-phenazine]
_chemical_name_systematic
; 
 ? 
;
_space_group_crystal_system triclinic
_space_group_IT_number 2
_space_group_name_Hall '-P 1'
_space_group_name_H-M_alt 'P -1'
_symmetry_space_group_name_Hall '-P 1'
_symmetry_space_group_name_H-M 'P -1'
_atom_sites_solution_hydrogens geom
_atom_sites_solution_primary direct
_atom_sites_solution_secondary difmap
_audit_creation_method SHELXL-97
_audit_update_record
;
2014-08-15 deposited with the CCDC.
2015-01-27 downloaded from the CCDC.
;
_cell_angle_alpha 93.6100(10)
_cell_angle_beta 96.8350(10)
_cell_angle_gamma 98.7160(10)
_cell_formula_units_Z 2
_cell_length_a 9.9751(2)
_cell_length_b 12.6630(3)
_cell_length_c 14.8623(3)
_cell_measurement_reflns_used 171
_cell_measurement_temperature 180(2)
_cell_measurement_theta_max 26.770
_cell_measurement_theta_min 2.1
_cell_volume 1836.17(7)
_computing_cell_refinement 'SMART, SAINT (Bruker, 1999)'
_computing_data_collection 'SMART (Bruker, 2000)'
_computing_data_reduction 'SAINT (Bruker, 1999)'
_computing_molecular_graphics 'Olex2 (Dolomanov, 2009)'
_computing_publication_material 'SHELXCIF-97 (Sheldrick, 1997)'
_computing_structure_refinement 'SHELXL-97 (Sheldrick, 1997)'
_computing_structure_solution 'SHELXS-97 (Sheldrick, 1990)'
_diffrn_ambient_temperature 180(2)
_diffrn_measured_fraction_theta_full 0.991
_diffrn_measured_fraction_theta_max 0.991
_diffrn_measurement_device_type 'Bruker APEX'
_diffrn_measurement_method '\w scans'
_diffrn_radiation_monochromator graphite
_diffrn_radiation_source 'fine-focus sealed tube'
_diffrn_radiation_type MoK\a
_diffrn_radiation_wavelength 0.71073
_diffrn_reflns_av_R_equivalents 0.0333
_diffrn_reflns_av_sigmaI/netI 0.0251
_diffrn_reflns_limit_h_max 12
_diffrn_reflns_limit_h_min -12
_diffrn_reflns_limit_k_max 16
_diffrn_reflns_limit_k_min -16
_diffrn_reflns_limit_l_max 18
_diffrn_reflns_limit_l_min -18
_diffrn_reflns_number 60413
_diffrn_reflns_theta_full 26.77
_diffrn_reflns_theta_max 26.77
_diffrn_reflns_theta_min 1.38
_exptl_absorpt_coefficient_mu 0.636
_exptl_absorpt_correction_T_max 0.9689
_exptl_absorpt_correction_T_min 0.7516
_exptl_absorpt_correction_type numerical
_exptl_absorpt_process_details
;
SADABS (version 2008/1):by George M. Sheldrick
;
_exptl_crystal_colour red
_exptl_crystal_density_diffrn 1.274
_exptl_crystal_density_method 'not measured'
_exptl_crystal_description Prism
_exptl_crystal_F_000 746
_exptl_crystal_recrystallization_method 'Re-crystallisation from solvent: tetrahydrofuran'
_exptl_crystal_size_max 0.48
_exptl_crystal_size_mid 0.11
_exptl_crystal_size_min 0.05
_refine_diff_density_max 0.925
_refine_diff_density_min -0.422
_refine_diff_density_rms 0.061
_refine_ls_extinction_method none
_refine_ls_goodness_of_fit_ref 1.062
_refine_ls_hydrogen_treatment constr
_refine_ls_matrix_type full
_refine_ls_number_parameters 454
_refine_ls_number_reflns 7756
_refine_ls_number_restraints 0
_refine_ls_restrained_S_all 1.062
_refine_ls_R_factor_all 0.0465
_refine_ls_R_factor_gt 0.0365
_refine_ls_shift/su_max 0.001
_refine_ls_shift/su_mean 0.000
_refine_ls_structure_factor_coef Fsqd
_refine_ls_weighting_details 'calc w=1/[\s^2^(Fo^2^)+(0.0463P)^2^+1.2298P] where P=(Fo^2^+2Fc^2^)/3'
_refine_ls_weighting_scheme calc
_refine_ls_wR_factor_gt 0.0924
_refine_ls_wR_factor_ref 0.0966
_reflns_number_gt 6595
_reflns_number_total 7756
_reflns_threshold_expression >2sigma(I)
_cod_data_source_file c5dt00106d5.cif
_cod_data_source_block bam151_0m
_cod_depositor_comments
;
The following automatic conversions were performed:

'_space_group_crystal_system' value 'Triclinic' changed to
'triclinic' according to
/usr/data/users/saulius/crontab/automatic-downloads/rss-feeds/RSC/lib/dictionaries/cif_core.dic
dictionary named 'cif_core.dic' version 2.4.2 from 2011-04-26.

Automatic conversion script
Id: cif_fix_values 3008 2015-01-20 13:52:24Z robertas 

 Adding full bibliography for 7033831--7033832.cif.
;
_cod_database_code 7033832

loop_
_symmetry_equiv_pos_as_xyz
'x, y, z'
'-x, -y, -z'

loop_
_atom_site_label
_atom_site_type_symbol
_atom_site_fract_x
_atom_site_fract_y
_atom_site_fract_z
_atom_site_U_iso_or_equiv
_atom_site_adp_type
_atom_site_occupancy
_atom_site_symmetry_multiplicity
_atom_site_calc_flag
_atom_site_refinement_flags
Cu1 Cu -0.00348(2) 0.989414(17) 0.340936(14) 0.01776(8) Uani 1 1 d .
O2 O -0.06461(13) 1.08126(10) 0.25492(9) 0.0229(3) Uani 1 1 d .
O1 O -0.13724(13) 0.87506(10) 0.28097(9) 0.0241(3) Uani 1 1 d .
N1 N 0.05886(15) 0.90248(12) 0.43450(10) 0.0180(3) Uani 1 1 d .
C3 C -0.32351(19) 0.73063(16) 0.14976(13) 0.0242(4) Uani 1 1 d .
N4 N 0.54714(16) 1.11980(13) 0.62533(11) 0.0231(3) Uani 1 1 d .
N3 N 0.44523(16) 0.90695(13) 0.66561(11) 0.0237(3) Uani 1 1 d .
N2 N 0.14496(15) 1.09839(12) 0.40037(10) 0.0177(3) Uani 1 1 d .
C16 C 0.17907(18) 0.95234(14) 0.49127(12) 0.0177(4) Uani 1 1 d .
C27 C 0.22882(18) 1.06086(14) 0.47139(12) 0.0175(4) Uani 1 1 d .
C28 C 0.17060(19) 1.19656(14) 0.37668(12) 0.0198(4) Uani 1 1 d .
H26 H 0.2436 1.2434 0.4125 0.024 Uiso 1 1 calc R
C29 C 0.09982(19) 1.23968(14) 0.30276(12) 0.0201(4) Uani 1 1 d .
C43 C -0.01222(18) 1.17881(14) 0.24266(12) 0.0190(4) Uani 1 1 d .
C37 C -0.06631(19) 1.22812(15) 0.16431(12) 0.0201(4) Uani 1 1 d .
C36 C -0.00990(19) 1.33181(15) 0.15361(13) 0.0221(4) Uani 1 1 d .
H37 H -0.0468 1.3640 0.1022 0.027 Uiso 1 1 calc R
C31 C 0.09882(19) 1.39468(15) 0.21302(13) 0.0219(4) Uani 1 1 d .
C30 C 0.15119(19) 1.34755(15) 0.28640(13) 0.0224(4) Uani 1 1 d .
H27 H 0.2238 1.3874 0.3278 0.027 Uiso 1 1 calc R
C32 C 0.1516(2) 1.50843(15) 0.18972(14) 0.0259(4) Uani 1 1 d .
C35 C 0.0352(2) 1.57547(17) 0.18550(18) 0.0381(5) Uani 1 1 d .
H35 H 0.0040 1.5818 0.2454 0.057 Uiso 1 1 calc R
H34 H -0.0410 1.5403 0.1407 0.057 Uiso 1 1 calc R
H36 H 0.0684 1.6470 0.1678 0.057 Uiso 1 1 calc R
C34 C 0.2026(2) 1.50127(19) 0.09617(16) 0.0392(5) Uani 1 1 d .
H33 H 0.1264 1.4698 0.0499 0.059 Uiso 1 1 calc R
H31 H 0.2744 1.4562 0.0979 0.059 Uiso 1 1 calc R
H32 H 0.2397 1.5733 0.0812 0.059 Uiso 1 1 calc R
C33 C 0.2697(2) 1.56525(17) 0.25883(17) 0.0377(5) Uani 1 1 d .
H29 H 0.3441 1.5227 0.2630 0.057 Uiso 1 1 calc R
H28 H 0.2381 1.5735 0.3185 0.057 Uiso 1 1 calc R
H30 H 0.3027 1.6361 0.2395 0.057 Uiso 1 1 calc R
C38 C -0.1808(2) 1.16457(15) 0.09454(13) 0.0229(4) Uani 1 1 d .
C41 C -0.1302(2) 1.06600(18) 0.05334(14) 0.0344(5) Uani 1 1 d .
H40 H -0.0520 1.0893 0.0212 0.052 Uiso 1 1 calc R
H39 H -0.2041 1.0237 0.0105 0.052 Uiso 1 1 calc R
H38 H -0.1022 1.0220 0.1020 0.052 Uiso 1 1 calc R
C40 C -0.3098(2) 1.12970(18) 0.13899(15) 0.0328(5) Uani 1 1 d .
H42 H -0.3434 1.1933 0.1629 0.049 Uiso 1 1 calc R
H47 H -0.2879 1.0855 0.1889 0.049 Uiso 1 1 calc R
H43 H -0.3806 1.0880 0.0936 0.049 Uiso 1 1 calc R
C39 C -0.2209(2) 1.23099(18) 0.01577(15) 0.0345(5) Uani 1 1 d .
H46 H -0.1403 1.2551 -0.0138 0.052 Uiso 1 1 calc R
H45 H -0.2572 1.2935 0.0393 0.052 Uiso 1 1 calc R
H44 H -0.2911 1.1869 -0.0285 0.052 Uiso 1 1 calc R
C26 C 0.34877(19) 1.11522(15) 0.51711(12) 0.0209(4) Uani 1 1 d .
H25 H 0.3806 1.1864 0.5039 0.025 Uiso 1 1 calc R
C25 C 0.42653(19) 1.06619(15) 0.58446(12) 0.0199(4) Uani 1 1 d .
C18 C 0.37569(19) 0.95924(15) 0.60461(12) 0.0202(4) Uani 1 1 d .
C19 C 0.56487(19) 0.96111(16) 0.70765(12) 0.0227(4) Uani 1 1 d .
C20 C 0.6433(2) 0.91064(18) 0.77426(13) 0.0286(4) Uani 1 1 d .
H21 H 0.6105 0.8399 0.7882 0.034 Uiso 1 1 calc R
C21 C 0.7645(2) 0.96361(19) 0.81754(14) 0.0313(5) Uani 1 1 d .
H22 H 0.8156 0.9297 0.8620 0.038 Uiso 1 1 calc R
C22 C 0.8161(2) 1.06876(19) 0.79743(14) 0.0312(5) Uani 1 1 d .
H23 H 0.9011 1.1044 0.8287 0.037 Uiso 1 1 calc R
C23 C 0.7451(2) 1.11984(17) 0.73368(14) 0.0284(4) Uani 1 1 d .
H24 H 0.7816 1.1900 0.7203 0.034 Uiso 1 1 calc R
C24 C 0.61651(19) 1.06772(16) 0.68735(12) 0.0223(4) Uani 1 1 d .
C17 C 0.25022(19) 0.90477(15) 0.55693(13) 0.0218(4) Uani 1 1 d .
H20 H 0.2154 0.8345 0.5709 0.026 Uiso 1 1 calc R
C14 C -0.10857(19) 0.74239(15) 0.38670(13) 0.0207(4) Uani 1 1 d .
C1 C -0.16810(18) 0.77803(14) 0.30366(13) 0.0198(4) Uani 1 1 d .
C2 C -0.26457(18) 0.70060(15) 0.24365(13) 0.0210(4) Uani 1 1 d .
C4 C -0.4160(2) 0.63475(18) 0.09393(15) 0.0356(5) Uani 1 1 d .
H7 H -0.4495 0.6565 0.0343 0.053 Uiso 1 1 calc R
H8 H -0.4939 0.6106 0.1261 0.053 Uiso 1 1 calc R
H9 H -0.3637 0.5761 0.0858 0.053 Uiso 1 1 calc R
C6 C -0.2070(2) 0.76731(18) 0.09391(14) 0.0309(5) Uani 1 1 d .
H1 H -0.1524 0.7098 0.0870 0.046 Uiso 1 1 calc R
H2 H -0.1486 0.8313 0.1254 0.046 Uiso 1 1 calc R
H3 H -0.2458 0.7841 0.0338 0.046 Uiso 1 1 calc R
C5 C -0.4094(2) 0.82021(19) 0.16186(16) 0.0352(5) Uani 1 1 d .
H6 H -0.4861 0.7947 0.1946 0.053 Uiso 1 1 calc R
H5 H -0.4447 0.8403 0.1020 0.053 Uiso 1 1 calc R
H4 H -0.3523 0.8827 0.1966 0.053 Uiso 1 1 calc R
C7 C -0.30068(19) 0.59998(15) 0.27280(13) 0.0228(4) Uani 1 1 d .
H41 H -0.3657 0.5501 0.2334 0.027 Uiso 1 1 calc R
C8 C -0.24831(19) 0.56514(15) 0.35704(13) 0.0215(4) Uani 1 1 d .
C13 C -0.15239(19) 0.63682(15) 0.41114(13) 0.0223(4) Uani 1 1 d .
H19 H -0.1131 0.6158 0.4673 0.027 Uiso 1 1 calc R
C9 C -0.2928(2) 0.44945(15) 0.37935(14) 0.0251(4) Uani 1 1 d .
C10 C -0.4474(3) 0.4182(2) 0.3670(3) 0.0665(9) Uani 1 1 d .
H10A H -0.4868 0.4670 0.4063 0.100 Uiso 1 1 calc R
H10B H -0.4714 0.3446 0.3834 0.100 Uiso 1 1 calc R
H10C H -0.4837 0.4228 0.3034 0.100 Uiso 1 1 calc R
C15 C 0.00139(18) 0.80476(14) 0.44487(12) 0.0192(4) Uani 1 1 d .
H15 H 0.0371 0.7725 0.4966 0.023 Uiso 1 1 calc R
C11 C -0.2341(4) 0.3735(2) 0.3154(2) 0.0601(8) Uani 1 1 d .
H11A H -0.2607 0.3875 0.2522 0.090 Uiso 1 1 calc R
H11B H -0.2700 0.2991 0.3245 0.090 Uiso 1 1 calc R
H11C H -0.1341 0.3855 0.3288 0.090 Uiso 1 1 calc R
C12 C -0.2397(3) 0.4299(2) 0.47724(19) 0.0550(7) Uani 1 1 d .
H12A H -0.1396 0.4398 0.4849 0.082 Uiso 1 1 calc R
H12B H -0.2759 0.3565 0.4894 0.082 Uiso 1 1 calc R
H12C H -0.2699 0.4808 0.5198 0.082 Uiso 1 1 calc R

loop_
_atom_site_aniso_label
_atom_site_aniso_U_11
_atom_site_aniso_U_22
_atom_site_aniso_U_33
_atom_site_aniso_U_23
_atom_site_aniso_U_13
_atom_site_aniso_U_12
Cu1 0.02210(13) 0.01505(12) 0.01470(12) 0.00327(8) -0.00247(8) 0.00140(8)
O2 0.0273(7) 0.0189(7) 0.0198(7) 0.0062(5) -0.0050(5) 0.0000(5)
O1 0.0280(7) 0.0184(7) 0.0223(7) 0.0043(5) -0.0070(6) -0.0008(5)
N1 0.0205(8) 0.0176(7) 0.0150(7) 0.0015(6) -0.0005(6) 0.0024(6)
C3 0.0230(10) 0.0247(10) 0.0225(10) 0.0010(8) -0.0028(8) 0.0007(8)
N4 0.0237(8) 0.0236(8) 0.0207(8) -0.0011(6) -0.0001(6) 0.0027(7)
N3 0.0239(8) 0.0282(9) 0.0186(8) 0.0058(7) -0.0011(6) 0.0047(7)
N2 0.0213(8) 0.0168(7) 0.0147(7) 0.0026(6) -0.0002(6) 0.0035(6)
C16 0.0192(9) 0.0181(9) 0.0152(9) 0.0006(7) 0.0008(7) 0.0026(7)
C27 0.0220(9) 0.0175(9) 0.0134(8) 0.0018(7) 0.0016(7) 0.0051(7)
C28 0.0235(9) 0.0173(9) 0.0175(9) 0.0009(7) 0.0002(7) 0.0019(7)
C29 0.0241(9) 0.0185(9) 0.0181(9) 0.0038(7) 0.0021(7) 0.0048(7)
C43 0.0225(9) 0.0179(9) 0.0176(9) 0.0032(7) 0.0036(7) 0.0052(7)
C37 0.0227(9) 0.0217(9) 0.0175(9) 0.0041(7) 0.0032(7) 0.0067(7)
C36 0.0243(10) 0.0236(10) 0.0208(10) 0.0090(8) 0.0026(7) 0.0087(8)
C31 0.0240(10) 0.0179(9) 0.0253(10) 0.0064(7) 0.0041(8) 0.0049(7)
C30 0.0236(10) 0.0181(9) 0.0248(10) 0.0033(7) 0.0000(8) 0.0028(7)
C32 0.0274(10) 0.0198(9) 0.0314(11) 0.0110(8) 0.0023(8) 0.0042(8)
C35 0.0357(12) 0.0242(11) 0.0563(15) 0.0121(10) 0.0047(11) 0.0086(9)
C34 0.0432(13) 0.0363(13) 0.0387(13) 0.0145(10) 0.0112(10) -0.0005(10)
C33 0.0402(13) 0.0236(11) 0.0457(14) 0.0125(10) -0.0053(10) -0.0023(9)
C38 0.0272(10) 0.0234(10) 0.0177(9) 0.0051(7) -0.0013(8) 0.0050(8)
C41 0.0461(13) 0.0337(12) 0.0219(11) -0.0032(9) -0.0059(9) 0.0120(10)
C40 0.0249(10) 0.0392(12) 0.0318(12) 0.0061(9) -0.0012(9) -0.0005(9)
C39 0.0386(12) 0.0351(12) 0.0271(11) 0.0106(9) -0.0091(9) 0.0040(10)
C26 0.0258(10) 0.0165(9) 0.0198(9) 0.0029(7) 0.0006(7) 0.0026(7)
C25 0.0213(9) 0.0217(9) 0.0160(9) -0.0017(7) 0.0000(7) 0.0044(7)
C18 0.0216(9) 0.0235(9) 0.0155(9) 0.0025(7) 0.0012(7) 0.0044(7)
C19 0.0221(9) 0.0314(11) 0.0155(9) 0.0007(8) 0.0023(7) 0.0072(8)
C20 0.0283(11) 0.0386(12) 0.0200(10) 0.0046(8) 0.0003(8) 0.0107(9)
C21 0.0269(11) 0.0489(13) 0.0194(10) -0.0002(9) -0.0021(8) 0.0159(10)
C22 0.0221(10) 0.0471(13) 0.0225(10) -0.0086(9) -0.0031(8) 0.0087(9)
C23 0.0253(10) 0.0326(11) 0.0254(11) -0.0071(8) 0.0011(8) 0.0040(8)
C24 0.0224(9) 0.0283(10) 0.0164(9) -0.0031(8) 0.0010(7) 0.0078(8)
C17 0.0253(10) 0.0191(9) 0.0204(10) 0.0062(7) 0.0004(8) 0.0016(7)
C14 0.0222(9) 0.0182(9) 0.0216(10) 0.0010(7) 0.0020(7) 0.0044(7)
C1 0.0197(9) 0.0185(9) 0.0213(9) 0.0014(7) 0.0021(7) 0.0036(7)
C2 0.0182(9) 0.0217(9) 0.0223(10) 0.0002(7) 0.0009(7) 0.0033(7)
C4 0.0365(12) 0.0362(12) 0.0268(11) 0.0010(9) -0.0071(9) -0.0074(10)
C6 0.0304(11) 0.0371(12) 0.0238(11) 0.0063(9) 0.0000(8) 0.0019(9)
C5 0.0306(11) 0.0394(13) 0.0346(12) 0.0013(10) -0.0070(9) 0.0119(10)
C7 0.0196(9) 0.0212(9) 0.0262(10) -0.0021(8) 0.0019(8) 0.0009(7)
C8 0.0217(9) 0.0180(9) 0.0258(10) 0.0015(7) 0.0061(8) 0.0042(7)
C13 0.0245(10) 0.0194(9) 0.0235(10) 0.0040(7) 0.0021(8) 0.0049(7)
C9 0.0257(10) 0.0194(9) 0.0295(11) 0.0041(8) 0.0046(8) 0.0002(8)
C10 0.0391(15) 0.0553(18) 0.107(3) 0.0423(18) 0.0084(16) -0.0012(13)
C15 0.0231(9) 0.0174(9) 0.0177(9) 0.0041(7) 0.0005(7) 0.0058(7)
C11 0.096(2) 0.0276(13) 0.0619(19) 0.0065(12) 0.0306(17) 0.0103(14)
C12 0.078(2) 0.0321(13) 0.0473(16) 0.0141(11) -0.0107(14) -0.0053(13)

loop_
_atom_type_symbol
_atom_type_description
_atom_type_scat_dispersion_real
_atom_type_scat_dispersion_imag
_atom_type_scat_source
C C 0.0033 0.0016 'International Tables Vol C Tables 4.2.6.8 and 6.1.1.4'
H H 0.0000 0.0000 'International Tables Vol C Tables 4.2.6.8 and 6.1.1.4'
Cu Cu 0.3201 1.2651 'International Tables Vol C Tables 4.2.6.8 and 6.1.1.4'
N N 0.0061 0.0033 'International Tables Vol C Tables 4.2.6.8 and 6.1.1.4'
O O 0.0106 0.0060 'International Tables Vol C Tables 4.2.6.8 and 6.1.1.4'

loop_
_geom_angle_atom_site_label_1
_geom_angle_atom_site_label_2
_geom_angle_atom_site_label_3
_geom_angle
O2 Cu1 O1 89.19(5)
O2 Cu1 N1 176.50(6)
O1 Cu1 N1 93.26(6)
O2 Cu1 N2 93.50(6)
O1 Cu1 N2 175.04(6)
N1 Cu1 N2 84.24(6)
C43 O2 Cu1 129.18(12)
C1 O1 Cu1 128.99(12)
C15 N1 C16 121.28(15)
C15 N1 Cu1 124.84(12)
C16 N1 Cu1 113.84(11)
C5 C3 C4 107.91(17)
C5 C3 C6 110.12(17)
C4 C3 C6 106.81(17)
C5 C3 C2 109.76(16)
C4 C3 C2 111.93(16)
C6 C3 C2 110.26(15)
C25 N4 C24 116.07(16)
C19 N3 C18 116.09(17)
C28 N2 C27 121.75(16)
C28 N2 Cu1 124.57(12)
C27 N2 Cu1 113.63(11)
C17 C16 N1 125.35(17)
C17 C16 C27 120.23(17)
N1 C16 C27 114.35(15)
C26 C27 N2 126.27(16)
C26 C27 C16 120.14(16)
N2 C27 C16 113.53(15)
N2 C28 C29 126.28(17)
N2 C28 H26 116.9
C29 C28 H26 116.9
C28 C29 C30 116.47(17)
C28 C29 C43 123.27(17)
C30 C29 C43 120.15(16)
O2 C43 C29 122.89(16)
O2 C43 C37 119.10(16)
C29 C43 C37 117.99(16)
C36 C37 C43 117.83(17)
C36 C37 C38 121.80(16)
C43 C37 C38 120.36(16)
C37 C36 C31 125.35(17)
C37 C36 H37 117.3
C31 C36 H37 117.3
C30 C31 C36 116.81(17)
C30 C31 C32 124.63(18)
C36 C31 C32 118.54(16)
C31 C30 C29 121.82(18)
C31 C30 H27 119.1
C29 C30 H27 119.1
C33 C32 C31 112.48(16)
C33 C32 C35 108.61(18)
C31 C32 C35 109.85(16)
C33 C32 C34 108.18(18)
C31 C32 C34 108.48(17)
C35 C32 C34 109.18(18)
C32 C35 H35 109.5
C32 C35 H34 109.5
H35 C35 H34 109.5
C32 C35 H36 109.5
H35 C35 H36 109.5
H34 C35 H36 109.5
C32 C34 H33 109.5
C32 C34 H31 109.5
H33 C34 H31 109.5
C32 C34 H32 109.5
H33 C34 H32 109.5
H31 C34 H32 109.5
C32 C33 H29 109.5
C32 C33 H28 109.5
H29 C33 H28 109.5
C32 C33 H30 109.5
H29 C33 H30 109.5
H28 C33 H30 109.5
C39 C38 C40 107.49(17)
C39 C38 C41 107.14(17)
C40 C38 C41 110.14(17)
C39 C38 C37 111.88(16)
C40 C38 C37 110.92(16)
C41 C38 C37 109.19(16)
C38 C41 H40 109.5
C38 C41 H39 109.5
H40 C41 H39 109.5
C38 C41 H38 109.5
H40 C41 H38 109.5
H39 C41 H38 109.5
C38 C40 H42 109.5
C38 C40 H47 109.5
H42 C40 H47 109.5
C38 C40 H43 109.5
H42 C40 H43 109.5
H47 C40 H43 109.5
C38 C39 H46 109.5
C38 C39 H45 109.5
H46 C39 H45 109.5
C38 C39 H44 109.5
H46 C39 H44 109.5
H45 C39 H44 109.5
C27 C26 C25 120.61(17)
C27 C26 H25 119.7
C25 C26 H25 119.7
N4 C25 C26 119.25(17)
N4 C25 C18 121.80(17)
C26 C25 C18 118.92(16)
N3 C18 C17 118.30(17)
N3 C18 C25 122.19(17)
C17 C18 C25 119.47(16)
N3 C19 C20 119.00(18)
N3 C19 C24 121.92(17)
C20 C19 C24 119.08(18)
C21 C20 C19 120.1(2)
C21 C20 H21 119.9
C19 C20 H21 119.9
C20 C21 C22 120.96(19)
C20 C21 H22 119.5
C22 C21 H22 119.5
C23 C22 C21 120.98(19)
C23 C22 H23 119.5
C21 C22 H23 119.5
C22 C23 C24 120.0(2)
C22 C23 H24 120.0
C24 C23 H24 120.0
N4 C24 C23 119.18(18)
N4 C24 C19 121.92(17)
C23 C24 C19 118.91(17)
C16 C17 C18 120.60(17)
C16 C17 H20 119.7
C18 C17 H20 119.7
C15 C14 C13 116.33(16)
C15 C14 C1 123.08(17)
C13 C14 C1 120.43(17)
O1 C1 C14 122.68(17)
O1 C1 C2 119.92(16)
C14 C1 C2 117.39(16)
C7 C2 C1 118.03(17)
C7 C2 C3 121.79(17)
C1 C2 C3 120.18(16)
C3 C4 H7 109.5
C3 C4 H8 109.5
H7 C4 H8 109.5
C3 C4 H9 109.5
H7 C4 H9 109.5
H8 C4 H9 109.5
C3 C6 H1 109.5
C3 C6 H2 109.5
H1 C6 H2 109.5
C3 C6 H3 109.5
H1 C6 H3 109.5
H2 C6 H3 109.5
C3 C5 H6 109.5
C3 C5 H5 109.5
H6 C5 H5 109.5
C3 C5 H4 109.5
H6 C5 H4 109.5
H5 C5 H4 109.5
C2 C7 C8 125.23(18)
C2 C7 H41 117.4
C8 C7 H41 117.4
C13 C8 C7 116.32(17)
C13 C8 C9 123.62(17)
C7 C8 C9 119.89(17)
C8 C13 C14 122.40(17)
C8 C13 H19 118.8
C14 C13 H19 118.8
C10 C9 C8 112.12(18)
C10 C9 C11 108.3(2)
C8 C9 C11 108.79(17)
C10 C9 C12 107.4(2)
C8 C9 C12 112.64(17)
C11 C9 C12 107.3(2)
C9 C10 H10A 109.5
C9 C10 H10B 109.5
H10A C10 H10B 109.5
C9 C10 H10C 109.5
H10A C10 H10C 109.5
H10B C10 H10C 109.5
N1 C15 C14 126.45(17)
N1 C15 H15 116.8
C14 C15 H15 116.8
C9 C11 H11A 109.5
C9 C11 H11B 109.5
H11A C11 H11B 109.5
C9 C11 H11C 109.5
H11A C11 H11C 109.5
H11B C11 H11C 109.5
C9 C12 H12A 109.5
C9 C12 H12B 109.5
H12A C12 H12B 109.5
C9 C12 H12C 109.5
H12A C12 H12C 109.5
H12B C12 H12C 109.5

loop_
_geom_bond_atom_site_label_1
_geom_bond_atom_site_label_2
_geom_bond_distance
Cu1 O2 1.8909(12)
Cu1 O1 1.9079(13)
Cu1 N1 1.9305(15)
Cu1 N2 1.9475(15)
O2 C43 1.299(2)
O1 C1 1.296(2)
N1 C15 1.309(2)
N1 C16 1.418(2)
C3 C5 1.536(3)
C3 C4 1.538(3)
C3 C6 1.539(3)
C3 C2 1.542(3)
N4 C25 1.343(2)
N4 C24 1.352(2)
N3 C19 1.344(2)
N3 C18 1.344(2)
N2 C28 1.310(2)
N2 C27 1.419(2)
C16 C17 1.363(3)
C16 C27 1.450(2)
C27 C26 1.366(3)
C28 C29 1.418(3)
C28 H26 0.9500
C29 C30 1.431(3)
C29 C43 1.434(3)
C43 C37 1.443(2)
C37 C36 1.375(3)
C37 C38 1.537(3)
C36 C31 1.418(3)
C36 H37 0.9500
C31 C30 1.364(3)
C31 C32 1.532(3)
C30 H27 0.9500
C32 C33 1.524(3)
C32 C35 1.536(3)
C32 C34 1.539(3)
C35 H35 0.9800
C35 H34 0.9800
C35 H36 0.9800
C34 H33 0.9800
C34 H31 0.9800
C34 H32 0.9800
C33 H29 0.9800
C33 H28 0.9800
C33 H30 0.9800
C38 C39 1.534(3)
C38 C40 1.535(3)
C38 C41 1.535(3)
C41 H40 0.9800
C41 H39 0.9800
C41 H38 0.9800
C40 H42 0.9800
C40 H47 0.9800
C40 H43 0.9800
C39 H46 0.9800
C39 H45 0.9800
C39 H44 0.9800
C26 C25 1.424(3)
C26 H25 0.9500
C25 C18 1.435(3)
C18 C17 1.418(3)
C19 C20 1.431(3)
C19 C24 1.434(3)
C20 C21 1.356(3)
C20 H21 0.9500
C21 C22 1.416(3)
C21 H22 0.9500
C22 C23 1.368(3)
C22 H23 0.9500
C23 C24 1.425(3)
C23 H24 0.9500
C17 H20 0.9500
C14 C15 1.414(3)
C14 C13 1.425(3)
C14 C1 1.434(3)
C1 C2 1.443(3)
C2 C7 1.381(3)
C4 H7 0.9800
C4 H8 0.9800
C4 H9 0.9800
C6 H1 0.9800
C6 H2 0.9800
C6 H3 0.9800
C5 H6 0.9800
C5 H5 0.9800
C5 H4 0.9800
C7 C8 1.421(3)
C7 H41 0.9500
C8 C13 1.359(3)
C8 C9 1.534(3)
C13 H19 0.9500
C9 C10 1.519(3)
C9 C11 1.536(3)
C9 C12 1.536(3)
C10 H10A 0.9800
C10 H10B 0.9800
C10 H10C 0.9800
C15 H15 0.9500
C11 H11A 0.9800
C11 H11B 0.9800
C11 H11C 0.9800
C12 H12A 0.9800
C12 H12B 0.9800
C12 H12C 0.9800

loop_
_geom_torsion_atom_site_label_1
_geom_torsion_atom_site_label_2
_geom_torsion_atom_site_label_3
_geom_torsion_atom_site_label_4
_geom_torsion
O1 Cu1 O2 C43 -172.00(16)
N1 Cu1 O2 C43 53.7(10)
N2 Cu1 O2 C43 3.83(16)
O2 Cu1 O1 C1 -175.66(16)
N1 Cu1 O1 C1 1.84(16)
N2 Cu1 O1 C1 61.4(7)
O2 Cu1 N1 C15 127.5(9)
O1 Cu1 N1 C15 -6.70(16)
N2 Cu1 N1 C15 177.59(16)
O2 Cu1 N1 C16 -54.9(10)
O1 Cu1 N1 C16 170.91(12)
N2 Cu1 N1 C16 -4.80(12)
O2 Cu1 N2 C28 0.94(15)
O1 Cu1 N2 C28 123.7(6)
N1 Cu1 N2 C28 -176.37(16)
O2 Cu1 N2 C27 -176.80(12)
O1 Cu1 N2 C27 -54.0(7)
N1 Cu1 N2 C27 5.89(12)
C15 N1 C16 C17 3.7(3)
Cu1 N1 C16 C17 -173.96(15)
C15 N1 C16 C27 -179.44(16)
Cu1 N1 C16 C27 2.85(19)
C28 N2 C27 C26 -6.2(3)
Cu1 N2 C27 C26 171.61(15)
C28 N2 C27 C16 176.39(16)
Cu1 N2 C27 C16 -5.80(19)
C17 C16 C27 C26 1.3(3)
N1 C16 C27 C26 -175.65(16)
C17 C16 C27 N2 178.93(16)
N1 C16 C27 N2 1.9(2)
C27 N2 C28 C29 175.05(17)
Cu1 N2 C28 C29 -2.5(3)
N2 C28 C29 C30 -176.34(18)
N2 C28 C29 C43 -0.2(3)
Cu1 O2 C43 C29 -7.1(3)
Cu1 O2 C43 C37 171.55(12)
C28 C29 C43 O2 5.2(3)
C30 C29 C43 O2 -178.82(17)
C28 C29 C43 C37 -173.48(17)
C30 C29 C43 C37 2.5(3)
O2 C43 C37 C36 179.30(16)
C29 C43 C37 C36 -2.0(3)
O2 C43 C37 C38 -2.2(3)
C29 C43 C37 C38 176.47(16)
C43 C37 C36 C31 0.7(3)
C38 C37 C36 C31 -177.78(17)
C37 C36 C31 C30 0.2(3)
C37 C36 C31 C32 178.67(18)
C36 C31 C30 C29 0.3(3)
C32 C31 C30 C29 -178.05(18)
C28 C29 C30 C31 174.56(17)
C43 C29 C30 C31 -1.7(3)
C30 C31 C32 C33 -0.7(3)
C36 C31 C32 C33 -179.09(18)
C30 C31 C32 C35 -121.8(2)
C36 C31 C32 C35 59.8(2)
C30 C31 C32 C34 118.9(2)
C36 C31 C32 C34 -59.5(2)
C36 C37 C38 C39 -0.3(3)
C43 C37 C38 C39 -178.76(17)
C36 C37 C38 C40 -120.3(2)
C43 C37 C38 C40 61.2(2)
C36 C37 C38 C41 118.1(2)
C43 C37 C38 C41 -60.3(2)
N2 C27 C26 C25 -177.08(17)
C16 C27 C26 C25 0.2(3)
C24 N4 C25 C26 -178.87(16)
C24 N4 C25 C18 -0.9(3)
C27 C26 C25 N4 176.99(17)
C27 C26 C25 C18 -1.0(3)
C19 N3 C18 C17 178.66(17)
C19 N3 C18 C25 0.7(3)
N4 C25 C18 N3 0.3(3)
C26 C25 C18 N3 178.25(17)
N4 C25 C18 C17 -177.57(17)
C26 C25 C18 C17 0.4(3)
C18 N3 C19 C20 179.21(17)
C18 N3 C19 C24 -1.1(3)
N3 C19 C20 C21 179.91(18)
C24 C19 C20 C21 0.2(3)
C19 C20 C21 C22 -0.5(3)
C20 C21 C22 C23 -0.1(3)
C21 C22 C23 C24 0.9(3)
C25 N4 C24 C23 -179.80(17)
C25 N4 C24 C19 0.6(3)
C22 C23 C24 N4 179.27(18)
C22 C23 C24 C19 -1.1(3)
N3 C19 C24 N4 0.5(3)
C20 C19 C24 N4 -179.84(17)
N3 C19 C24 C23 -179.13(17)
C20 C19 C24 C23 0.5(3)
N1 C16 C17 C18 174.65(17)
C27 C16 C17 C18 -2.0(3)
N3 C18 C17 C16 -176.82(17)
C25 C18 C17 C16 1.1(3)
Cu1 O1 C1 C14 5.0(3)
Cu1 O1 C1 C2 -174.14(12)
C15 C14 C1 O1 -8.7(3)
C13 C14 C1 O1 176.02(17)
C15 C14 C1 C2 170.43(17)
C13 C14 C1 C2 -4.8(3)
O1 C1 C2 C7 -176.25(17)
C14 C1 C2 C7 4.6(3)
O1 C1 C2 C3 4.2(3)
C14 C1 C2 C3 -174.96(16)
C5 C3 C2 C7 116.2(2)
C4 C3 C2 C7 -3.6(3)
C6 C3 C2 C7 -122.34(19)
C5 C3 C2 C1 -64.3(2)
C4 C3 C2 C1 175.91(17)
C6 C3 C2 C1 57.2(2)
C1 C2 C7 C8 -1.3(3)
C3 C2 C7 C8 178.20(17)
C2 C7 C8 C13 -1.9(3)
C2 C7 C8 C9 -177.49(17)
C7 C8 C13 C14 1.7(3)
C9 C8 C13 C14 177.10(17)
C15 C14 C13 C8 -173.89(17)
C1 C14 C13 C8 1.7(3)
C13 C8 C9 C10 132.8(2)
C7 C8 C9 C10 -51.9(3)
C13 C8 C9 C11 -107.3(2)
C7 C8 C9 C11 67.9(2)
C13 C8 C9 C12 11.5(3)
C7 C8 C9 C12 -173.2(2)
C16 N1 C15 C14 -172.33(17)
Cu1 N1 C15 C14 5.1(3)
C13 C14 C15 N1 178.85(17)
C1 C14 C15 N1 3.4(3)
